data_1511001
loop_
_publ_author_name
'Nazar, L.F.'
'Rowsell, J.L.C.'
'Taylor, N.J.'

_publ_section_title
;
 Crystallographic investigation of the Co - B - O system
;
_journal_name_full 'Journal of Solid State Chemistry'
_journal_page_first 189
_journal_page_last 197
_journal_paper_doi 10.1016/S0022-4596(03)00217-2
_journal_volume 174
_journal_year 2003
_chemical_formula_sum 'B2 Co2 O5'
_chemical_name_systematic 'Co2 (B2 O5)'
_space_group_IT_number 2
_symmetry_space_group_name_Hall '-P 1'
_symmetry_space_group_name_H-M 'P -1'
_cell_angle_alpha 104.253
_cell_angle_beta 90.821
_cell_angle_gamma 92.098
_cell_formula_units_Z 2
_cell_length_a 3.1689
_cell_length_b 6.153
_cell_length_c 9.2734
_cell_volume 175.081
_citation_journal_id_ASTM JSSCBI
_cod_data_source_file boron_87.cif
_cod_data_source_block B2Co2O5
_cod_original_cell_volume 175.0808
_cod_database_code 1511001

loop_
_symmetry_equiv_pos_as_xyz
x,y,z
-x,-y,-z

loop_
_atom_site_label
_atom_site_type_symbol
_atom_site_fract_x
_atom_site_fract_y
_atom_site_fract_z
_atom_site_occupancy
_atom_site_U_iso_or_equiv
O1 O-2 0.26 0.6951 0.0538 1 0.0
B1 B+3 0.6983 0.6811 0.3553 1 0.0
O4 O-2 0.5593 0.8599 0.2984 1 0.0
O2 O-2 0.2178 0.0922 0.1808 1 0.0
Co1 Co+2 0.7299 0.2124 0.359 1 0.0
Co2 Co+2 0.2345 0.3716 0.1017 1 0.0
B2 B+3 0.3334 0.8798 0.1692 1 0.0
O3 O-2 0.7376 0.4761 0.2584 1 0.0
O5 O-2 0.7721 0.7244 0.5027 1 0.0
